data_4513980
loop_
_publ_author_name
'Chakraborty, Arundhoti'
'Kinney, R. Garrison'
'Krause, Jeanette A.'
'Guan, Hairong'

_publ_section_title
;
 Cooperative Iron--Oxygen--Copper Catalysis in the Reduction of
 Benzaldehyde under Water-Gas Shift Reaction Conditions
;
_journal_issue 11
_journal_name_full 'ACS Catalysis'
_journal_page_first 7855
_journal_paper_doi 10.1021/acscatal.6b01994
_journal_volume 6
_journal_year 2016
_chemical_formula_moiety 'C46 H63 N2 O3 Cu Fe, C6 D6'
_chemical_formula_sum 'C52 H63 Cu D6 Fe N2 O3'
_chemical_formula_weight 895.51
_space_group_crystal_system monoclinic
_space_group_IT_number 14
_space_group_name_Hall '-P 2yn'
_space_group_name_H-M_alt 'P 1 21/n 1'
_symmetry_space_group_name_Hall '-P 2yn'
_symmetry_space_group_name_H-M 'P 1 21/n 1'
_atom_sites_solution_hydrogens geom
_atom_sites_solution_primary direct
_atom_sites_solution_secondary difmap
_audit_creation_method SHELXL-2014/7
_cell_angle_alpha 90
_cell_angle_beta 95.3560(10)
_cell_angle_gamma 90
_cell_formula_units_Z 4
_cell_length_a 11.9549(2)
_cell_length_b 10.1772(2)
_cell_length_c 40.3744(6)
_cell_measurement_reflns_used 9985
_cell_measurement_temperature 150(2)
_cell_measurement_theta_max 67.41
_cell_measurement_theta_min 3.77
_cell_volume 4890.80(15)
_computing_cell_refinement 'Bruker SAINT v7.66A'
_computing_data_collection 'Bruker SMART v5.634'
_computing_data_reduction 'Bruker SAINT v7.66A'
_computing_molecular_graphics 'Bruker SHELXTL v6.14'
_computing_publication_material 'Bruker SHELXTL v6.14'
_computing_structure_refinement 'Bruker SHELXTL v6.14 & SHELXL 2014/7'
_computing_structure_solution 'Bruker SHELXTL v6.14'
_diffrn_ambient_temperature 150(2)
_diffrn_measured_fraction_theta_full 0.993
_diffrn_measured_fraction_theta_max 0.993
_diffrn_measurement_device_type 'Bruker SMART6000 CCD'
_diffrn_measurement_method '\w scans'
_diffrn_radiation_monochromator graphite
_diffrn_radiation_source 'fine-focus sealed tube'
_diffrn_radiation_type CuK\a
_diffrn_radiation_wavelength 1.54178
_diffrn_reflns_av_R_equivalents 0.0774
_diffrn_reflns_av_unetI/netI 0.0521
_diffrn_reflns_Laue_measured_fraction_full 0.993
_diffrn_reflns_Laue_measured_fraction_max 0.993
_diffrn_reflns_limit_h_max 14
_diffrn_reflns_limit_h_min -14
_diffrn_reflns_limit_k_max 11
_diffrn_reflns_limit_k_min -11
_diffrn_reflns_limit_l_max 47
_diffrn_reflns_limit_l_min -47
_diffrn_reflns_number 49799
_diffrn_reflns_point_group_measured_fraction_full 0.993
_diffrn_reflns_point_group_measured_fraction_max 0.993
_diffrn_reflns_theta_full 65.073
_diffrn_reflns_theta_max 65.073
_diffrn_reflns_theta_min 2.198
_exptl_absorpt_coefficient_mu 3.226
_exptl_absorpt_correction_T_max 0.753
_exptl_absorpt_correction_T_min 0.638
_exptl_absorpt_correction_type multi-scan
_exptl_absorpt_process_details 'SADABS v2008/1 (Sheldrick)'
_exptl_crystal_colour yellow
_exptl_crystal_density_diffrn 1.216
_exptl_crystal_description block
_exptl_crystal_F_000 1896
_exptl_crystal_size_max 0.300
_exptl_crystal_size_mid 0.280
_exptl_crystal_size_min 0.260
_exptl_transmission_factor_max 0.753
_exptl_transmission_factor_min 0.638
_refine_diff_density_max 2.383
_refine_diff_density_min -1.290
_refine_diff_density_rms 0.082
_refine_ls_extinction_method none
_refine_ls_goodness_of_fit_ref 1.051
_refine_ls_hydrogen_treatment constr
_refine_ls_matrix_type full
_refine_ls_number_parameters 569
_refine_ls_number_reflns 8274
_refine_ls_number_restraints 3
_refine_ls_restrained_S_all 1.054
_refine_ls_R_factor_all 0.0796
_refine_ls_R_factor_gt 0.0649
_refine_ls_shift/su_max 0.000
_refine_ls_shift/su_mean 0.000
_refine_ls_structure_factor_coef Fsqd
_refine_ls_weighting_details 'w=1/[\s^2^(Fo^2^)+(0.0755P)^2^+9.7053P] where P=(Fo^2^+2Fc^2^)/3'
_refine_ls_weighting_scheme calc
_refine_ls_wR_factor_gt 0.1635
_refine_ls_wR_factor_ref 0.1764
_reflns_Friedel_coverage 0.000
_reflns_number_gt 6710
_reflns_number_total 8274
_reflns_threshold_expression 'I > 2\s(I)'
_cod_data_source_file cs6b01994_si_002.cif
_cod_data_source_block 4b'
_cod_depositor_comments 'Adding full bibliography for 4513979--4513980.cif.'
_cod_database_code 4513980
_shelx_shelxl_version_number 2014/7
_shelx_space_group_comment
;
The symmetry employed for this shelxl refinement is uniquely defined
by the following loop, which should always be used as a source of
symmetry information in preference to the above space-group names.
They are only intended as comments.
;
_shelx_estimated_absorpt_t_min 0.444
_shelx_estimated_absorpt_t_max 0.488

loop_
_space_group_symop_operation_xyz
'x, y, z'
'-x+1/2, y+1/2, -z+1/2'
'-x, -y, -z'
'x-1/2, -y-1/2, z-1/2'

loop_
_atom_site_label
_atom_site_type_symbol
_atom_site_fract_x
_atom_site_fract_y
_atom_site_fract_z
_atom_site_U_iso_or_equiv
_atom_site_adp_type
_atom_site_occupancy
_atom_site_site_symmetry_order
_atom_site_calc_flag
_atom_site_refinement_flags_posn
_atom_site_refinement_flags_adp
_atom_site_refinement_flags_occupancy
_atom_site_disorder_assembly
_atom_site_disorder_group
Cu Cu 0.27624(4) 0.36899(6) 0.12913(2) 0.03479(18) Uani 1 1 d . . . . .
Fe Fe 0.45835(5) 0.32050(9) 0.15695(2) 0.0456(2) Uani 1 1 d . . . . .
O1 O 0.6834(2) 0.4908(3) 0.13268(7) 0.0391(6) Uani 1 1 d . . . . .
O2 O 0.3398(3) 0.2702(5) 0.21539(9) 0.0800(13) Uani 1 1 d . . . . .
O3A O 0.4144(3) 0.6095(4) 0.14545(10) 0.0505(9) Uani 0.8 1 d . . P A 1
O3B O 0.2997(15) 0.0806(19) 0.1257(5) 0.063(4) Uiso 0.2 1 d . . P B 2
N1 N 0.0430(2) 0.4390(3) 0.13505(7) 0.0271(6) Uani 1 1 d . . . . .
N2 N 0.0874(2) 0.4843(3) 0.08632(7) 0.0275(6) Uani 1 1 d . . . . .
C1 C 0.1297(3) 0.4340(3) 0.11585(8) 0.0271(7) Uani 1 1 d . . . . .
C2 C -0.0247(3) 0.5185(4) 0.08705(9) 0.0333(8) Uani 1 1 d . . . . .
H2 H -0.0723 0.5551 0.0693 0.040 Uiso 1 1 calc R U . . .
C3 C -0.0532(3) 0.4901(4) 0.11768(9) 0.0316(8) Uani 1 1 d . . . . .
H3 H -0.1245 0.5024 0.1258 0.038 Uiso 1 1 calc R U . . .
C4 C 0.0542(3) 0.4029(4) 0.16994(9) 0.0339(8) Uani 1 1 d . . . . .
C5 C 0.0349(3) 0.2737(4) 0.17831(10) 0.0421(10) Uani 1 1 d . . . . .
C6 C 0.0489(4) 0.2435(6) 0.21270(12) 0.0566(13) Uani 1 1 d . . . . .
H6 H 0.0370 0.1563 0.2200 0.068 Uiso 1 1 calc R U . . .
C7 C 0.0800(4) 0.3411(7) 0.23587(11) 0.0633(16) Uani 1 1 d . . . . .
H7 H 0.0894 0.3192 0.2588 0.076 Uiso 1 1 calc R U . . .
C8 C 0.0975(4) 0.4674(7) 0.22636(11) 0.0601(14) Uani 1 1 d . . . . .
H8 H 0.1176 0.5322 0.2428 0.072 Uiso 1 1 calc R U . . .
C9 C 0.0861(3) 0.5025(5) 0.19291(10) 0.0452(11) Uani 1 1 d . . . . .
C10 C 0.1020(4) 0.6449(5) 0.18263(12) 0.0569(13) Uani 1 1 d . . . . .
H10 H 0.1053 0.6466 0.1580 0.068 Uiso 1 1 calc R U . . .
C11 C 0.0000(7) 0.7276(6) 0.1907(2) 0.100(3) Uani 1 1 d . . . . .
H11A H 0.0084 0.8176 0.1826 0.150 Uiso 1 1 calc R U . . .
H11B H -0.0044 0.7289 0.2148 0.150 Uiso 1 1 calc R U . . .
H11C H -0.0688 0.6889 0.1797 0.150 Uiso 1 1 calc R U . . .
C12 C 0.2100(6) 0.7048(8) 0.19864(17) 0.093(2) Uani 1 1 d . . . . .
H12A H 0.2726 0.6445 0.1962 0.140 Uiso 1 1 calc R U . . .
H12B H 0.2031 0.7201 0.2223 0.140 Uiso 1 1 calc R U . . .
H12C H 0.2242 0.7884 0.1877 0.140 Uiso 1 1 calc R U . . .
C13 C 0.0005(5) 0.1696(4) 0.15279(13) 0.0559(13) Uani 1 1 d . . . . .
H13 H -0.0073 0.2134 0.1305 0.067 Uiso 1 1 calc R U . . .
C14 C -0.1137(5) 0.1084(7) 0.15810(16) 0.0773(17) Uani 1 1 d . . . . .
H14A H -0.1703 0.1779 0.1583 0.116 Uiso 1 1 calc R U . . .
H14B H -0.1082 0.0614 0.1794 0.116 Uiso 1 1 calc R U . . .
H14C H -0.1355 0.0468 0.1400 0.116 Uiso 1 1 calc R U . . .
C15 C 0.0908(7) 0.0655(7) 0.1519(3) 0.115(3) Uani 1 1 d . . . . .
H15A H 0.1628 0.1077 0.1487 0.172 Uiso 1 1 calc R U . . .
H15B H 0.0707 0.0049 0.1334 0.172 Uiso 1 1 calc R U . . .
H15C H 0.0974 0.0167 0.1729 0.172 Uiso 1 1 calc R U . . .
C16 C 0.1507(3) 0.4931(4) 0.05746(9) 0.0322(8) Uani 1 1 d . . . . .
C17 C 0.1358(4) 0.3928(4) 0.03384(9) 0.0389(9) Uani 1 1 d . . . . .
C18 C 0.1972(4) 0.4016(5) 0.00619(11) 0.0533(12) Uani 1 1 d . . . . .
H18 H 0.1894 0.3351 -0.0104 0.064 Uiso 1 1 calc R U . . .
C19 C 0.2685(5) 0.5043(5) 0.00262(12) 0.0604(14) Uani 1 1 d . . . . .
H19 H 0.3093 0.5087 -0.0164 0.072 Uiso 1 1 calc R U . . .
C20 C 0.2817(4) 0.6017(5) 0.02636(12) 0.0519(12) Uani 1 1 d . . . . .
H20 H 0.3319 0.6722 0.0234 0.062 Uiso 1 1 calc R U . . .
C21 C 0.2228(3) 0.5989(4) 0.05463(10) 0.0387(9) Uani 1 1 d . . . . .
C22 C 0.2371(4) 0.7065(4) 0.08115(12) 0.0459(10) Uani 1 1 d D . . . .
H22A H 0.2360 0.6645 0.1035 0.055 Uiso 0.82 1 calc R U P C 1
H22B H 0.1820 0.6824 0.0973 0.055 Uiso 0.18 1 calc R U P D 2
C23A C 0.3471(6) 0.7782(7) 0.08020(19) 0.0654(17) Uani 0.82 1 d . . P E 1
H23A H 0.4075 0.7146 0.0779 0.098 Uiso 0.82 1 calc R U P E 1
H23B H 0.3633 0.8282 0.1008 0.098 Uiso 0.82 1 calc R U P E 1
H23C H 0.3421 0.8385 0.0612 0.098 Uiso 0.82 1 calc R U P E 1
C24A C 0.1378(6) 0.8025(6) 0.07612(16) 0.0567(15) Uani 0.82 1 d . . P E 1
H24A H 0.1504 0.8765 0.0915 0.085 Uiso 0.82 1 calc R U P E 1
H24B H 0.0683 0.7570 0.0804 0.085 Uiso 0.82 1 calc R U P E 1
H24C H 0.1312 0.8351 0.0532 0.085 Uiso 0.82 1 calc R U P E 1
C23B C 0.3526(18) 0.723(3) 0.1036(7) 0.061(7) Uiso 0.18 1 d D . P E 2
H23D H 0.3642 0.6479 0.1186 0.092 Uiso 0.18 1 calc R U P E 2
H23E H 0.3502 0.8042 0.1168 0.092 Uiso 0.18 1 calc R U P E 2
H23F H 0.4144 0.7287 0.0894 0.092 Uiso 0.18 1 calc R U P E 2
C24B C 0.213(3) 0.849(4) 0.0736(9) 0.076(9) Uiso 0.18 1 d . . P E 2
H24D H 0.1448 0.8557 0.0583 0.114 Uiso 0.18 1 calc R U P E 2
H24E H 0.2764 0.8873 0.0633 0.114 Uiso 0.18 1 calc R U P E 2
H24F H 0.2022 0.8953 0.0943 0.114 Uiso 0.18 1 calc R U P E 2
C25 C 0.0618(4) 0.2746(4) 0.03865(10) 0.0429(10) Uani 1 1 d . . . . .
H25 H 0.0103 0.2972 0.0559 0.051 Uiso 1 1 calc R U . . .
C26 C 0.1347(5) 0.1577(5) 0.05149(16) 0.0705(16) Uani 1 1 d . . . . .
H26A H 0.1791 0.1825 0.0722 0.106 Uiso 1 1 calc R U . . .
H26B H 0.1853 0.1330 0.0348 0.106 Uiso 1 1 calc R U . . .
H26C H 0.0863 0.0830 0.0557 0.106 Uiso 1 1 calc R U . . .
C27 C -0.0105(5) 0.2359(7) 0.00664(14) 0.0723(16) Uani 1 1 d . . . . .
H27A H -0.0552 0.3117 -0.0017 0.108 Uiso 1 1 calc R U . . .
H27B H -0.0608 0.1637 0.0114 0.108 Uiso 1 1 calc R U . . .
H27C H 0.0383 0.2076 -0.0102 0.108 Uiso 1 1 calc R U . . .
C28 C 0.5802(3) 0.2858(4) 0.12270(9) 0.0347(9) Uani 1 1 d . . . . .
C29 C 0.6374(3) 0.3907(4) 0.14276(9) 0.0305(8) Uani 1 1 d . . . . .
C30 C 0.6231(3) 0.3558(4) 0.17792(9) 0.0295(8) Uani 1 1 d . . . . .
C31 C 0.5986(3) 0.2173(4) 0.17806(9) 0.0330(8) Uani 1 1 d . . . . .
C32 C 0.5690(3) 0.1759(4) 0.14416(10) 0.0392(9) Uani 1 1 d . . . . .
C33 C 0.5441(5) 0.0348(5) 0.13557(12) 0.0679(16) Uani 1 1 d D . . . .
H33A H 0.6106 -0.0065 0.1270 0.082 Uiso 0.75 1 calc R U P F 1
H33B H 0.4807 0.0297 0.1180 0.082 Uiso 0.75 1 calc R U P F 1
H33C H 0.5682 0.0162 0.1132 0.082 Uiso 0.25 1 calc R U P G 2
H33D H 0.4619 0.0205 0.1345 0.082 Uiso 0.25 1 calc R U P G 2
C34A C 0.5130(7) -0.0402(7) 0.16748(18) 0.067(2) Uani 0.75 1 d D . P H 1
H34A H 0.4395 -0.0085 0.1737 0.080 Uiso 0.75 1 calc R U P H 1
H34B H 0.5062 -0.1353 0.1626 0.080 Uiso 0.75 1 calc R U P H 1
C34B C 0.604(2) -0.063(2) 0.1610(5) 0.064(5) Uiso 0.25 1 d D . P H 2
H34C H 0.5679 -0.1505 0.1580 0.076 Uiso 0.25 1 calc R U P H 2
H34D H 0.6834 -0.0717 0.1567 0.076 Uiso 0.25 1 calc R U P H 2
C35 C 0.5975(7) -0.0199(5) 0.19500(14) 0.0787(18) Uani 1 1 d . . . . .
H35A H 0.6709 -0.0498 0.1883 0.094 Uiso 0.75 1 calc R U P H 1
H35B H 0.5789 -0.0751 0.2139 0.094 Uiso 0.75 1 calc R U P H 1
H35C H 0.6558 -0.0699 0.2087 0.094 Uiso 0.25 1 calc R U P H 2
H35D H 0.5242 -0.0511 0.2015 0.094 Uiso 0.25 1 calc R U P H 2
C36 C 0.6088(4) 0.1215(4) 0.20662(10) 0.0438(10) Uani 1 1 d . . . . .
H36A H 0.5498 0.1407 0.2216 0.053 Uiso 1 1 calc R U . . .
H36B H 0.6827 0.1334 0.2195 0.053 Uiso 1 1 calc R U . . .
C37 C 0.7941(4) 0.4358(7) 0.21010(13) 0.0660(16) Uani 1 1 d . . . . .
H37A H 0.8223 0.4692 0.1897 0.099 Uiso 1 1 calc R U . . .
H37B H 0.8176 0.3442 0.2136 0.099 Uiso 1 1 calc R U . . .
H37C H 0.8246 0.4890 0.2291 0.099 Uiso 1 1 calc R U . . .
C38 C 0.6239(4) 0.4032(5) 0.24040(10) 0.0498(11) Uani 1 1 d . . . . .
H38A H 0.5417 0.3975 0.2381 0.075 Uiso 1 1 calc R U . . .
H38B H 0.6479 0.4688 0.2574 0.075 Uiso 1 1 calc R U . . .
H38C H 0.6556 0.3174 0.2471 0.075 Uiso 1 1 calc R U . . .
C39 C 0.6332(6) 0.5876(5) 0.20130(13) 0.0710(16) Uani 1 1 d . . . . .
H39A H 0.6616 0.6186 0.1807 0.107 Uiso 1 1 calc R U . . .
H39B H 0.6661 0.6404 0.2200 0.107 Uiso 1 1 calc R U . . .
H39C H 0.5512 0.5963 0.1995 0.107 Uiso 1 1 calc R U . . .
C40 C 0.6891(4) 0.2786(5) 0.07377(10) 0.0458(10) Uani 1 1 d . . . . .
H40A H 0.7236 0.1973 0.0828 0.069 Uiso 1 1 calc R U . . .
H40B H 0.7342 0.3540 0.0822 0.069 Uiso 1 1 calc R U . . .
H40C H 0.6858 0.2766 0.0494 0.069 Uiso 1 1 calc R U . . .
C41 C 0.4959(5) 0.1827(6) 0.06786(12) 0.0668(16) Uani 1 1 d . . . . .
H41A H 0.5338 0.0978 0.0714 0.100 Uiso 1 1 calc R U . . .
H41B H 0.4832 0.2003 0.0439 0.100 Uiso 1 1 calc R U . . .
H41C H 0.4237 0.1805 0.0775 0.100 Uiso 1 1 calc R U . . .
C42 C 0.5178(4) 0.4242(6) 0.07244(11) 0.0573(13) Uani 1 1 d . . . . .
H42A H 0.4390 0.4279 0.0772 0.086 Uiso 1 1 calc R U . . .
H42B H 0.5223 0.4328 0.0484 0.086 Uiso 1 1 calc R U . . .
H42C H 0.5595 0.4962 0.0840 0.086 Uiso 1 1 calc R U . . .
C43 C 0.3850(3) 0.2914(6) 0.19208(11) 0.0519(12) Uani 1 1 d . . . . .
C44A C 0.4252(4) 0.4952(6) 0.14894(12) 0.0394(12) Uani 0.8 1 d . . P A 1
C44B C 0.3618(16) 0.1692(19) 0.1366(5) 0.033(4) Uiso 0.2 1 d . . P B 2
C45 C 0.6653(3) 0.4437(4) 0.20695(10) 0.0373(9) Uani 1 1 d . . . . .
C46 C 0.5694(3) 0.2911(5) 0.08455(9) 0.0427(10) Uani 1 1 d . . . . .
C47 C 0.7500(7) 0.9524(7) 0.03763(18) 0.086(2) Uani 1 1 d . . . . .
H47 D 0.7628 1.0229 0.0230 0.103 Uiso 1 1 calc R U . . .
C48 C 0.6575(6) 0.8765(7) 0.03170(17) 0.0842(19) Uani 1 1 d . . . . .
H48 D 0.6062 0.8931 0.0128 0.101 Uiso 1 1 calc R U . . .
C49 C 0.6373(5) 0.7754(7) 0.05291(18) 0.0782(17) Uani 1 1 d . . . . .
H49 D 0.5721 0.7224 0.0487 0.094 Uiso 1 1 calc R U . . .
C50 C 0.7124(6) 0.7510(6) 0.08045(17) 0.0756(17) Uani 1 1 d . . . . .
H50 D 0.6990 0.6815 0.0953 0.091 Uiso 1 1 calc R U . . .
C51 C 0.8064(6) 0.8285(6) 0.08614(19) 0.0810(18) Uani 1 1 d . . . . .
H51 D 0.8584 0.8129 0.1050 0.097 Uiso 1 1 calc R U . . .
C52 C 0.8249(6) 0.9283(6) 0.0645(2) 0.087(2) Uani 1 1 d . . . . .
H52 D 0.8904 0.9811 0.0682 0.104 Uiso 1 1 calc R U . . .

loop_
_atom_site_aniso_label
_atom_site_aniso_U_11
_atom_site_aniso_U_22
_atom_site_aniso_U_33
_atom_site_aniso_U_23
_atom_site_aniso_U_13
_atom_site_aniso_U_12
Cu 0.0249(3) 0.0506(4) 0.0294(3) 0.0104(2) 0.0061(2) 0.0081(2)
Fe 0.0185(3) 0.0887(6) 0.0292(3) 0.0088(3) 0.0009(2) 0.0002(3)
O1 0.0430(15) 0.0376(15) 0.0379(14) 0.0038(12) 0.0109(12) 0.0026(12)
O2 0.0412(18) 0.150(4) 0.051(2) 0.033(2) 0.0186(16) 0.005(2)
O3A 0.048(2) 0.035(2) 0.065(3) -0.0048(18) -0.0104(18) 0.0070(17)
N1 0.0242(14) 0.0342(16) 0.0234(14) -0.0001(12) 0.0047(11) 0.0013(12)
N2 0.0269(15) 0.0289(16) 0.0277(15) 0.0022(12) 0.0072(12) 0.0040(12)
C1 0.0248(17) 0.0282(18) 0.0287(17) -0.0008(14) 0.0045(14) -0.0006(14)
C2 0.0304(19) 0.038(2) 0.0320(18) 0.0046(16) 0.0035(15) 0.0109(16)
C3 0.0241(17) 0.038(2) 0.0330(19) 0.0014(16) 0.0038(14) 0.0035(15)
C4 0.0235(17) 0.053(2) 0.0254(17) 0.0057(17) 0.0053(14) 0.0033(16)
C5 0.035(2) 0.054(3) 0.039(2) 0.0116(19) 0.0136(17) 0.0149(19)
C6 0.044(2) 0.075(3) 0.054(3) 0.030(3) 0.020(2) 0.022(2)
C7 0.043(3) 0.120(5) 0.026(2) 0.014(3) -0.0002(18) 0.023(3)
C8 0.042(2) 0.109(5) 0.029(2) -0.004(3) 0.0062(18) -0.006(3)
C9 0.031(2) 0.073(3) 0.032(2) -0.008(2) 0.0071(16) -0.007(2)
C10 0.061(3) 0.066(3) 0.046(3) -0.018(2) 0.016(2) -0.022(3)
C11 0.111(6) 0.058(4) 0.141(7) 0.001(4) 0.062(5) 0.000(4)
C12 0.089(5) 0.112(6) 0.082(4) -0.030(4) 0.019(4) -0.054(4)
C13 0.077(3) 0.036(2) 0.060(3) 0.009(2) 0.035(3) 0.008(2)
C14 0.070(4) 0.088(4) 0.077(4) -0.010(3) 0.024(3) -0.004(3)
C15 0.106(6) 0.060(4) 0.189(9) -0.019(5) 0.073(6) 0.003(4)
C16 0.0353(19) 0.032(2) 0.0301(18) 0.0107(15) 0.0098(15) 0.0099(16)
C17 0.049(2) 0.039(2) 0.0292(19) 0.0079(17) 0.0089(17) 0.0155(18)
C18 0.071(3) 0.055(3) 0.037(2) 0.009(2) 0.021(2) 0.022(2)
C19 0.074(3) 0.065(3) 0.048(3) 0.020(2) 0.038(2) 0.024(3)
C20 0.049(3) 0.048(3) 0.063(3) 0.029(2) 0.025(2) 0.010(2)
C21 0.037(2) 0.035(2) 0.046(2) 0.0157(18) 0.0110(17) 0.0087(17)
C22 0.044(2) 0.035(2) 0.059(3) 0.010(2) 0.007(2) -0.0014(19)
C23A 0.065(4) 0.054(4) 0.077(4) 0.007(3) 0.005(3) -0.021(3)
C24A 0.070(4) 0.041(3) 0.058(4) -0.010(3) -0.003(3) 0.012(3)
C25 0.059(3) 0.035(2) 0.034(2) 0.0002(17) 0.0034(19) 0.0055(19)
C26 0.085(4) 0.041(3) 0.081(4) 0.016(3) -0.012(3) 0.002(3)
C27 0.078(4) 0.080(4) 0.055(3) -0.008(3) -0.013(3) 0.001(3)
C28 0.0244(18) 0.052(2) 0.0277(18) 0.0015(17) 0.0023(14) -0.0008(16)
C29 0.0204(16) 0.040(2) 0.0317(18) 0.0022(16) 0.0046(14) 0.0064(15)
C30 0.0143(15) 0.044(2) 0.0300(18) 0.0010(16) 0.0028(13) 0.0045(14)
C31 0.0229(17) 0.046(2) 0.0302(18) 0.0059(16) 0.0011(14) -0.0023(16)
C32 0.036(2) 0.048(2) 0.034(2) 0.0010(18) -0.0009(16) -0.0123(18)
C33 0.096(4) 0.057(3) 0.047(3) 0.000(2) -0.013(3) -0.032(3)
C34A 0.091(6) 0.037(3) 0.071(4) 0.006(3) -0.001(4) -0.023(4)
C35 0.133(6) 0.049(3) 0.053(3) 0.011(2) 0.006(3) -0.007(3)
C36 0.045(2) 0.051(3) 0.034(2) 0.0119(19) -0.0001(17) -0.003(2)
C37 0.040(2) 0.105(4) 0.055(3) -0.040(3) 0.010(2) -0.020(3)
C38 0.046(2) 0.071(3) 0.032(2) -0.008(2) 0.0065(18) -0.005(2)
C39 0.112(5) 0.053(3) 0.048(3) -0.012(2) 0.008(3) 0.013(3)
C40 0.049(2) 0.060(3) 0.030(2) -0.0014(19) 0.0090(17) 0.002(2)
C41 0.067(3) 0.098(4) 0.033(2) -0.009(3) -0.005(2) -0.028(3)
C42 0.050(3) 0.091(4) 0.031(2) 0.016(2) 0.0042(19) 0.016(3)
C43 0.0213(19) 0.091(4) 0.043(2) 0.014(2) 0.0023(18) 0.000(2)
C44A 0.021(2) 0.065(4) 0.032(2) -0.008(2) -0.0022(18) 0.000(2)
C45 0.034(2) 0.044(2) 0.0343(19) -0.0064(17) 0.0087(16) 0.0015(17)
C46 0.038(2) 0.063(3) 0.0264(19) 0.0014(18) 0.0000(16) -0.004(2)
C47 0.117(6) 0.061(4) 0.084(4) -0.005(3) 0.027(4) 0.010(4)
C48 0.095(5) 0.084(5) 0.074(4) -0.012(4) 0.013(4) 0.022(4)
C49 0.065(4) 0.083(4) 0.089(4) -0.014(4) 0.025(3) 0.000(3)
C50 0.091(5) 0.059(3) 0.081(4) -0.007(3) 0.032(4) 0.005(3)
C51 0.083(4) 0.059(4) 0.100(5) -0.017(3) 0.001(4) 0.014(3)
C52 0.079(4) 0.055(4) 0.130(6) -0.029(4) 0.027(4) -0.008(3)

loop_
_atom_type_symbol
_atom_type_description
_atom_type_scat_dispersion_real
_atom_type_scat_dispersion_imag
_atom_type_scat_source
C C 0.0181 0.0091 'International Tables Vol C Tables 4.2.6.8 and 6.1.1.4'
H H 0.0000 0.0000 'International Tables Vol C Tables 4.2.6.8 and 6.1.1.4'
D D 0.0000 0.0000 'International Tables Vol C Tables 4.2.6.8 and 6.1.1.4'
N N 0.0311 0.0180 'International Tables Vol C Tables 4.2.6.8 and 6.1.1.4'
O O 0.0492 0.0322 'International Tables Vol C Tables 4.2.6.8 and 6.1.1.4'
Fe Fe -1.1336 3.1974 'International Tables Vol C Tables 4.2.6.8 and 6.1.1.4'
Cu Cu -1.9646 0.5888 'International Tables Vol C Tables 4.2.6.8 and 6.1.1.4'

loop_
_geom_angle_atom_site_label_1
_geom_angle_atom_site_label_2
_geom_angle_atom_site_label_3
_geom_angle
C1 Cu C44A 124.87(18)
C1 Cu C44B 137.4(5)
C1 Cu Fe 166.49(11)
C44A Cu Fe 46.24(15)
C44B Cu Fe 51.8(5)
C43 Fe C44A 100.9(2)
C43 Fe C44B 83.8(5)
C43 Fe C32 117.3(2)
C44A Fe C32 140.49(19)
C44B Fe C32 73.5(5)
C43 Fe C31 91.59(18)
C44A Fe C31 134.97(18)
C44B Fe C31 100.7(5)
C32 Fe C31 40.56(15)
C43 Fe C30 102.86(17)
C44A Fe C30 94.81(18)
C44B Fe C30 139.6(5)
C32 Fe C30 68.05(15)
C31 Fe C30 40.16(15)
C43 Fe C28 156.6(2)
C44A Fe C28 101.23(19)
C44B Fe C28 90.5(5)
C32 Fe C28 39.70(16)
C31 Fe C28 67.07(14)
C30 Fe C28 67.51(14)
C43 Fe C29 140.54(17)
C44A Fe C29 81.47(17)
C44B Fe C29 128.0(5)
C32 Fe C29 62.86(14)
C31 Fe C29 62.83(13)
C30 Fe C29 38.22(13)
C28 Fe C29 37.54(14)
C43 Fe Cu 85.04(13)
C44A Fe Cu 63.25(14)
C44B Fe Cu 61.0(5)
C32 Fe Cu 126.82(11)
C31 Fe Cu 161.70(12)
C30 Fe Cu 157.90(12)
C28 Fe Cu 112.03(10)
C29 Fe Cu 128.46(9)
C1 N1 C3 111.5(3)
C1 N1 C4 122.8(3)
C3 N1 C4 125.6(3)
C1 N2 C2 111.0(3)
C1 N2 C16 123.5(3)
C2 N2 C16 125.4(3)
N2 C1 N1 104.4(3)
N2 C1 Cu 129.7(3)
N1 C1 Cu 125.9(3)
C3 C2 N2 107.1(3)
C2 C3 N1 106.0(3)
C5 C4 C9 124.6(4)
C5 C4 N1 118.5(4)
C9 C4 N1 117.0(4)
C4 C5 C6 116.0(4)
C4 C5 C13 122.8(4)
C6 C5 C13 121.2(4)
C7 C6 C5 120.3(5)
C8 C7 C6 121.4(4)
C7 C8 C9 120.8(5)
C8 C9 C4 116.9(5)
C8 C9 C10 120.3(4)
C4 C9 C10 122.7(4)
C12 C10 C9 112.9(5)
C12 C10 C11 110.5(5)
C9 C10 C11 109.9(4)
C5 C13 C15 111.0(6)
C5 C13 C14 112.3(4)
C15 C13 C14 111.4(5)
C21 C16 C17 123.4(4)
C21 C16 N2 119.2(3)
C17 C16 N2 117.4(3)
C18 C17 C16 117.1(4)
C18 C17 C25 120.6(4)
C16 C17 C25 122.1(3)
C19 C18 C17 120.9(5)
C18 C19 C20 120.7(4)
C19 C20 C21 121.3(4)
C16 C21 C20 116.5(4)
C16 C21 C22 121.7(4)
C20 C21 C22 121.7(4)
C24B C22 C21 122.7(15)
C23A C22 C21 111.7(4)
C23A C22 C24A 110.7(5)
C21 C22 C24A 109.1(4)
C24B C22 C23B 98.7(19)
C21 C22 C23B 120.8(12)
C17 C25 C26 109.8(4)
C17 C25 C27 112.6(4)
C26 C25 C27 110.0(4)
C32 C28 C29 107.4(3)
C32 C28 C46 129.2(4)
C29 C28 C46 121.3(3)
C32 C28 Fe 68.1(2)
C29 C28 Fe 80.4(2)
C46 C28 Fe 130.3(3)
O1 C29 C28 127.7(3)
O1 C29 C30 126.9(3)
C28 C29 C30 105.3(3)
O1 C29 Fe 139.5(3)
C28 C29 Fe 62.08(19)
C30 C29 Fe 60.81(17)
C31 C30 C29 106.2(3)
C31 C30 C45 128.7(3)
C29 C30 C45 122.3(3)
C31 C30 Fe 69.6(2)
C29 C30 Fe 81.0(2)
C45 C30 Fe 129.9(2)
C30 C31 C32 108.3(3)
C30 C31 C36 129.4(3)
C32 C31 C36 122.1(4)
C30 C31 Fe 70.3(2)
C32 C31 Fe 69.1(2)
C36 C31 Fe 129.9(3)
C28 C32 C31 108.5(4)
C28 C32 C33 129.5(4)
C31 C32 C33 121.6(4)
C28 C32 Fe 72.2(2)
C31 C32 Fe 70.3(2)
C33 C32 Fe 128.2(4)
C32 C33 C34B 113.0(9)
C32 C33 C34A 109.4(4)
C35 C34A C33 111.1(6)
C35 C34B C33 111.9(14)
C34A C35 C36 114.2(5)
C34B C35 C36 124.7(9)
C31 C36 C35 112.3(4)
O2 C43 Fe 177.9(4)
O3A C44A Fe 173.3(4)
O3A C44A Cu 116.2(4)
Fe C44A Cu 70.50(19)
O3B C44B Fe 176.3(17)
O3B C44B Cu 111.1(14)
Fe C44B Cu 67.2(6)
C30 C45 C39 112.9(4)
C30 C45 C37 106.9(3)
C39 C45 C37 107.4(4)
C30 C45 C38 114.1(3)
C39 C45 C38 107.0(4)
C37 C45 C38 108.4(4)
C41 C46 C28 114.2(4)
C41 C46 C40 109.1(4)
C28 C46 C40 106.7(3)
C41 C46 C42 107.3(4)
C28 C46 C42 110.0(4)
C40 C46 C42 109.6(4)
C48 C47 C52 120.3(7)
C47 C48 C49 120.4(7)
C48 C49 C50 119.7(7)
C51 C50 C49 119.4(6)
C52 C51 C50 119.7(7)
C47 C52 C51 120.5(7)

loop_
_geom_bond_atom_site_label_1
_geom_bond_atom_site_label_2
_geom_bond_distance
Cu C1 1.903(3)
Cu C44A 2.279(5)
Cu C44B 2.283(19)
Cu Fe 2.4059(8)
Fe C43 1.761(4)
Fe C44A 1.843(6)
Fe C44B 2.049(19)
Fe C32 2.076(5)
Fe C31 2.091(4)
Fe C30 2.101(3)
Fe C28 2.130(4)
Fe C29 2.376(4)
O1 C29 1.244(5)
O2 C43 1.148(5)
O3A C44A 1.177(7)
O3B C44B 1.22(3)
N1 C1 1.352(4)
N1 C3 1.391(5)
N1 C4 1.450(4)
N2 C1 1.351(5)
N2 C2 1.387(5)
N2 C16 1.450(4)
C2 C3 1.345(5)
C4 C5 1.383(6)
C4 C9 1.403(6)
C5 C6 1.416(6)
C5 C13 1.508(7)
C6 C7 1.391(8)
C7 C8 1.363(9)
C8 C9 1.391(6)
C9 C10 1.524(7)
C10 C12 1.517(8)
C10 C11 1.540(9)
C13 C15 1.515(8)
C13 C14 1.534(8)
C16 C21 1.391(6)
C16 C17 1.397(6)
C17 C18 1.395(6)
C17 C25 1.517(6)
C18 C19 1.365(8)
C19 C20 1.378(8)
C20 C21 1.396(6)
C21 C22 1.530(7)
C22 C24B 1.50(4)
C22 C23A 1.508(7)
C22 C24A 1.537(7)
C22 C23B 1.589(17)
C25 C26 1.536(7)
C25 C27 1.537(7)
C28 C32 1.429(6)
C28 C29 1.469(6)
C28 C46 1.534(5)
C29 C30 1.489(5)
C30 C31 1.439(6)
C30 C45 1.523(5)
C31 C32 1.444(5)
C31 C36 1.506(5)
C32 C33 1.501(7)
C33 C34B 1.554(15)
C33 C34A 1.571(8)
C34A C35 1.445(10)
C34B C35 1.45(2)
C35 C36 1.515(7)
C37 C45 1.535(6)
C38 C45 1.538(6)
C39 C45 1.526(7)
C40 C46 1.540(6)
C41 C46 1.527(7)
C42 C46 1.548(7)
C47 C48 1.352(10)
C47 C52 1.362(10)
C48 C49 1.375(10)
C49 C50 1.385(9)
C50 C51 1.375(9)
C51 C52 1.372(10)

loop_
_geom_torsion_atom_site_label_1
_geom_torsion_atom_site_label_2
_geom_torsion_atom_site_label_3
_geom_torsion_atom_site_label_4
_geom_torsion
C2 N2 C1 N1 -0.7(4)
C16 N2 C1 N1 -177.5(3)
C2 N2 C1 Cu 179.1(3)
C16 N2 C1 Cu 2.4(5)
C3 N1 C1 N2 0.8(4)
C4 N1 C1 N2 -175.5(3)
C3 N1 C1 Cu -179.0(3)
C4 N1 C1 Cu 4.7(5)
C1 N2 C2 C3 0.4(4)
C16 N2 C2 C3 177.1(3)
N2 C2 C3 N1 0.1(4)
C1 N1 C3 C2 -0.6(4)
C4 N1 C3 C2 175.5(4)
C1 N1 C4 C5 -90.1(4)
C3 N1 C4 C5 94.1(4)
C1 N1 C4 C9 88.9(4)
C3 N1 C4 C9 -86.8(4)
C9 C4 C5 C6 0.0(6)
N1 C4 C5 C6 179.0(3)
C9 C4 C5 C13 179.9(4)
N1 C4 C5 C13 -1.1(6)
C4 C5 C6 C7 0.2(6)
C13 C5 C6 C7 -179.7(4)
C5 C6 C7 C8 0.2(7)
C6 C7 C8 C9 -0.9(7)
C7 C8 C9 C4 1.1(7)
C7 C8 C9 C10 178.0(4)
C5 C4 C9 C8 -0.6(6)
N1 C4 C9 C8 -179.6(4)
C5 C4 C9 C10 -177.5(4)
N1 C4 C9 C10 3.5(6)
C8 C9 C10 C12 50.2(6)
C4 C9 C10 C12 -133.1(5)
C8 C9 C10 C11 -73.7(6)
C4 C9 C10 C11 103.1(6)
C4 C5 C13 C15 114.7(5)
C6 C5 C13 C15 -65.4(6)
C4 C5 C13 C14 -119.8(5)
C6 C5 C13 C14 60.1(6)
C1 N2 C16 C21 -83.0(4)
C2 N2 C16 C21 100.7(4)
C1 N2 C16 C17 96.6(4)
C2 N2 C16 C17 -79.7(5)
C21 C16 C17 C18 -0.1(6)
N2 C16 C17 C18 -179.7(3)
C21 C16 C17 C25 176.2(4)
N2 C16 C17 C25 -3.4(5)
C16 C17 C18 C19 -0.1(6)
C25 C17 C18 C19 -176.5(4)
C17 C18 C19 C20 0.3(7)
C18 C19 C20 C21 -0.2(7)
C17 C16 C21 C20 0.2(6)
N2 C16 C21 C20 179.8(3)
C17 C16 C21 C22 -179.7(4)
N2 C16 C21 C22 -0.1(5)
C19 C20 C21 C16 0.0(6)
C19 C20 C21 C22 179.9(4)
C16 C21 C22 C24B -121.1(19)
C20 C21 C22 C24B 59.0(19)
C16 C21 C22 C23A 157.8(4)
C20 C21 C22 C23A -22.1(6)
C16 C21 C22 C24A -79.4(5)
C20 C21 C22 C24A 100.7(5)
C16 C21 C22 C23B 112.6(14)
C20 C21 C22 C23B -67.3(15)
C18 C17 C25 C26 77.3(5)
C16 C17 C25 C26 -98.9(5)
C18 C17 C25 C27 -45.6(6)
C16 C17 C25 C27 138.1(4)
C32 C28 C29 O1 164.0(4)
C46 C28 C29 O1 -1.0(6)
Fe C28 C29 O1 -132.7(4)
C32 C28 C29 C30 -19.1(4)
C46 C28 C29 C30 175.8(3)
Fe C28 C29 C30 44.2(2)
C32 C28 C29 Fe -63.3(3)
C46 C28 C29 Fe 131.7(4)
O1 C29 C30 C31 -162.4(3)
C28 C29 C30 C31 20.7(4)
Fe C29 C30 C31 65.5(2)
O1 C29 C30 C45 0.1(5)
C28 C29 C30 C45 -176.8(3)
Fe C29 C30 C45 -131.9(3)
O1 C29 C30 Fe 132.1(4)
C28 C29 C30 Fe -44.9(2)
C29 C30 C31 C32 -14.7(4)
C45 C30 C31 C32 -175.7(3)
Fe C30 C31 C32 58.9(3)
C29 C30 C31 C36 160.4(4)
C45 C30 C31 C36 -0.6(6)
Fe C30 C31 C36 -126.0(4)
C29 C30 C31 Fe -73.6(2)
C45 C30 C31 Fe 125.4(4)
C29 C28 C32 C31 10.4(4)
C46 C28 C32 C31 173.9(4)
Fe C28 C32 C31 -61.2(3)
C29 C28 C32 C33 -163.1(5)
C46 C28 C32 C33 0.4(8)
Fe C28 C32 C33 125.2(5)
C29 C28 C32 Fe 71.6(3)
C46 C28 C32 Fe -124.9(4)
C30 C31 C32 C28 2.9(4)
C36 C31 C32 C28 -172.7(4)
Fe C31 C32 C28 62.4(3)
C30 C31 C32 C33 177.0(4)
C36 C31 C32 C33 1.4(6)
Fe C31 C32 C33 -123.4(5)
C30 C31 C32 Fe -59.6(2)
C36 C31 C32 Fe 124.9(4)
C28 C32 C33 C34B 146.2(11)
C31 C32 C33 C34B -26.5(12)
Fe C32 C33 C34B -115.4(11)
C28 C32 C33 C34A -167.0(5)
C31 C32 C33 C34A 20.2(7)
Fe C32 C33 C34A -68.7(6)
C32 C33 C34A C35 -51.9(8)
C32 C33 C34B C35 42.7(18)
C33 C34A C35 C36 63.8(8)
C33 C34B C35 C36 -39(2)
C30 C31 C36 C35 -168.2(5)
C32 C31 C36 C35 6.3(6)
Fe C31 C36 C35 95.0(5)
C34A C35 C36 C31 -39.4(7)
C34B C35 C36 C31 14.2(14)
C43 Fe C44A Cu -78.74(17)
C32 Fe C44A Cu 116.3(2)
C31 Fe C44A Cu 177.88(17)
C30 Fe C44A Cu 177.16(12)
C28 Fe C44A Cu 109.16(13)
C29 Fe C44A Cu 141.25(13)
C31 C30 C45 C39 -154.5(4)
C29 C30 C45 C39 47.2(5)
Fe C30 C45 C39 -59.5(5)
C31 C30 C45 C37 87.7(5)
C29 C30 C45 C37 -70.7(5)
Fe C30 C45 C37 -177.4(4)
C31 C30 C45 C38 -32.2(5)
C29 C30 C45 C38 169.5(3)
Fe C30 C45 C38 62.8(5)
C32 C28 C46 C41 25.3(6)
C29 C28 C46 C41 -173.2(4)
Fe C28 C46 C41 -68.2(6)
C32 C28 C46 C40 -95.3(5)
C29 C28 C46 C40 66.2(5)
Fe C28 C46 C40 171.3(3)
C32 C28 C46 C42 145.9(4)
C29 C28 C46 C42 -52.6(5)
Fe C28 C46 C42 52.4(5)
C52 C47 C48 C49 0.9(10)
C47 C48 C49 C50 -0.2(10)
C48 C49 C50 C51 -0.1(9)
C49 C50 C51 C52 -0.2(9)
C48 C47 C52 C51 -1.2(10)
C50 C51 C52 C47 0.9(10)
